data_7210676
loop_
_publ_author_name
'Farrell, Andrew R.'
'Coome, Jonathan A.'
'Probert, Michael R.'
'Goeta, Andr\`es E.'
'Howard, Judith A. K.'
'Lem\'ee-Cailleau, Marie-H\'el\`ene'
'Parsons, Simon'
'Murrie, Mark'

_publ_section_title
;
 Ultra-low temperature structure determination of a Mn12 single-molecule
 magnet and the interplay between lattice solvent and structural disorder
;
_journal_issue 17
_journal_name_full CrystEngComm
_journal_page_first 3423
_journal_paper_doi 10.1039/c3ce00042g
_journal_volume 15
_journal_year 2013
_chemical_absolute_configuration ad
_chemical_compound_source AF37A
_chemical_formula_moiety '[Mn12O12(O2CCH3)16(H2O)4]'
_chemical_formula_sum 'C32 H56 Mn12 O48'
_chemical_formula_weight 1867.90
_space_group_IT_number 82
_symmetry_cell_setting tetragonal
_symmetry_space_group_name_Hall 'I -4'
_symmetry_space_group_name_H-M 'I -4'
_atom_sites_solution_hydrogens difmap
_atom_sites_solution_primary direct
_audit_creation_date 12-04-25
_audit_creation_method CRYSTALS_ver_14.40
_cell_angle_alpha 90
_cell_angle_beta 90
_cell_angle_gamma 90
_cell_formula_units_Z 2
_cell_length_a 16.0506(12)
_cell_length_b 16.0506(12)
_cell_length_c 11.9067(12)
_cell_measurement_reflns_used 1692
_cell_measurement_temperature 100
_cell_measurement_theta_max 27
_cell_measurement_theta_min 1
_cell_volume 3067.4(4)
_computing_cell_refinement 'DENZO/SCALEPACK (Otwinowski & Minor, 1997)'
_computing_data_collection 'COLLECT (Nonius, 2001).'
_computing_data_reduction 'DENZO/SCALEPACK (Otwinowski & Minor, 1997)'
_computing_molecular_graphics 'CAMERON (Watkin et al., 1996)'
_computing_publication_material 'CRYSTALS (Betteridge et al., 2003)'
_computing_structure_refinement 'CRYSTALS (Betteridge et al., 2003)'
_computing_structure_solution 'SIR92 (Altomare et al., 1994)'
_diffrn_ambient_temperature 100
_diffrn_measured_fraction_theta_full 1.000
_diffrn_measured_fraction_theta_max 1.000
_diffrn_measurement_device Area
_diffrn_measurement_device_type 'Nonius KappaCCD'
_diffrn_measurement_method '\f & \w scans'
_diffrn_radiation_monochromator graphite
_diffrn_radiation_type 'Mo K\a'
_diffrn_radiation_wavelength 0.71073
_diffrn_reflns_av_R_equivalents 0.010
_diffrn_reflns_limit_h_max 19
_diffrn_reflns_limit_h_min -18
_diffrn_reflns_limit_k_max 19
_diffrn_reflns_limit_k_min 0
_diffrn_reflns_limit_l_max 14
_diffrn_reflns_limit_l_min 0
_diffrn_reflns_number 2694
_diffrn_reflns_theta_full 25.019
_diffrn_reflns_theta_max 25.019
_diffrn_reflns_theta_min 1.794
_diffrn_standards_number 0
_exptl_absorpt_coefficient_mu 2.491
_exptl_absorpt_correction_T_max 1.31
_exptl_absorpt_correction_T_min 1.00
_exptl_absorpt_correction_type multi-scan
_exptl_absorpt_process_details 'DENZO/SCALEPACK (Otwinowski & Minor, 1997)'
_exptl_crystal_colour black
_exptl_crystal_density_diffrn 2.022
_exptl_crystal_density_method 'not measured'
_exptl_crystal_description needle
_exptl_crystal_F_000 1864
_exptl_crystal_recrystallization_method
;
Crystals of Mn12-acetate were heated to 130 C under an N2 atmosphere
for two hours.
;
_exptl_crystal_size_max 0.300
_exptl_crystal_size_mid 0.100
_exptl_crystal_size_min 0.100
_refine_diff_density_max 0.06
_refine_diff_density_min -0.07
_refine_ls_abs_structure_details 'Flack (1983), 1275 Friedel-pairs'
_refine_ls_abs_structure_Flack 0.497(17)
_refine_ls_extinction_method None
_refine_ls_goodness_of_fit_ref 0.9668
_refine_ls_hydrogen_treatment constr
_refine_ls_matrix_type full
_refine_ls_number_parameters 208
_refine_ls_number_reflns 2679
_refine_ls_number_restraints 0
_refine_ls_R_factor_all 0.0234
_refine_ls_R_factor_gt 0.0223
_refine_ls_shift/su_max 0.0010638
_refine_ls_shift/su_mean 0.0000730
_refine_ls_structure_factor_coef Fsqd
_refine_ls_weighting_details
;
Method, part 1, Chebychev polynomial, (Watkin, 1994, Prince, 1982)
[weight] = 1.0/[A~0~*T~0~(x)+A~1~*T~1~(x) ... +A~n-1~]*T~n-1~(x)]
where A~i~ are the Chebychev coefficients listed below and x= Fcalc/Fmax
Method = Robust Weighting (Prince, 1982)
W = [weight] * [1-(deltaF/6*sigmaF)^2^]^2^
A~i~ are:
5.55 6.99 2.44
;
_refine_ls_weighting_scheme calc
_refine_ls_wR_factor_all 0.0459
_refine_ls_wR_factor_gt 0.0450
_refine_ls_wR_factor_ref 0.0457
_reflns_limit_h_max 19
_reflns_limit_h_min -18
_reflns_limit_k_max 19
_reflns_limit_k_min 0
_reflns_limit_l_max 14
_reflns_limit_l_min 0
_reflns_number_gt 2605
_reflns_number_total 2694
_reflns_threshold_expression I>2.0\s(I)
_oxford_diffrn_Wilson_B_factor 1.61
_oxford_diffrn_Wilson_scale 47.83
_oxford_refine_ls_r_factor_ref 0.0234
_oxford_refine_ls_scale 0.15057(4)
_oxford_reflns_number_all 2680
_oxford_reflns_threshold_expression_ref I>-3.0\s(I)
_oxford_structure_analysis_title 'AF37A in I-4'
_cod_data_source_file c3ce00042g.txt
_cod_data_source_block AF37A
_cod_original_sg_symbol_H-M 'I -4 '
_cod_database_code 7210676

loop_
_symmetry_equiv_pos_as_xyz
x,y,z
x+1/2,y+1/2,z+1/2
y,-x,-z
y+1/2,-x+1/2,-z+1/2
-x,-y,z
-x+1/2,-y+1/2,z+1/2
-y,x,-z
-y+1/2,x+1/2,-z+1/2

loop_
_atom_site_label
_atom_site_type_symbol
_atom_site_fract_x
_atom_site_fract_y
_atom_site_fract_z
_atom_site_U_iso_or_equiv
_atom_site_occupancy
_atom_site_adp_type
_atom_site_refinement_flags_posn
Mn1 Mn -0.90969(3) -0.51693(3) -0.32956(4) 0.0210 1.0000 Uani .
Mn2 Mn -0.73975(3) -0.55150(3) -0.32485(4) 0.0234 1.0000 Uani .
Mn3 Mn -0.86145(3) -0.72008(3) -0.26762(4) 0.0239 1.0000 Uani .
O1 O -0.98649(12) -0.42436(12) -0.32881(18) 0.0198 1.0000 Uani .
O2 O -0.95607(13) -0.69081(12) -0.17916(18) 0.0214 1.0000 Uani .
O3 O -0.84160(13) -0.60944(13) -0.30722(17) 0.0227 1.0000 Uani .
O4 O -0.90459(15) -0.52819(14) -0.49012(17) 0.0251 1.0000 Uani .
O5 O -0.77126(14) -0.57289(15) -0.50443(19) 0.0273 1.0000 Uani .
C1 C -0.8429(2) -0.5630(2) -0.5421(3) 0.0265 1.0000 Uani .
C2 C -0.8630(2) -0.5929(2) -0.6591(3) 0.0350 1.0000 Uani .
O6 O -1.05110(15) -0.78746(14) -0.35383(19) 0.0304 1.0000 Uani .
O7 O -0.92639(15) -0.74860(15) -0.4183(2) 0.0319 1.0000 Uani .
C3 C -0.9989(2) -0.7740(2) -0.4317(3) 0.0314 1.0000 Uani .
C41 C -1.0264(5) -0.8047(7) -0.5484(7) 0.037(2) 0.5000 Uiso .
C42 C -1.0288(5) -0.7754(7) -0.5518(7) 0.037(2) 0.5000 Uiso .
O8 O -0.67089(14) -0.65110(13) -0.3364(2) 0.0277 1.0000 Uani .
O9 O -0.76238(14) -0.75680(14) -0.3513(2) 0.0287 1.0000 Uani .
C5 C -0.6902(2) -0.7254(2) -0.3607(3) 0.0278 1.0000 Uani .
C6 C -0.6205(2) -0.7805(2) -0.3992(3) 0.0337 1.0000 Uani .
O10 O -0.98869(13) -0.85992(13) -0.1398(2) 0.0271 1.0000 Uani .
O11 O -0.86471(14) -0.83600(14) -0.2204(2) 0.0295 1.0000 Uani .
C7 C -0.9165(2) -0.88191(19) -0.1698(3) 0.0258 1.0000 Uani .
C8 C -0.8912(2) -0.9702(2) -0.1469(3) 0.0294 1.0000 Uani .
O12 O -0.76953(16) -0.70732(16) -0.1215(2) 0.0391 1.0000 Uani .
H21 H -0.8120 -0.6054 -0.6998 0.0517 1.0000 Uiso R
H22 H -0.8939 -0.5508 -0.6998 0.0518 1.0000 Uiso R
H23 H -0.8972 -0.6435 -0.6515 0.0524 1.0000 Uiso R
H411 H -1.0046 -0.8596 -0.5611 0.0488 0.5000 Uiso R
H412 H -1.0031 -0.7662 -0.6013 0.0494 0.5000 Uiso R
H413 H -1.0863 -0.8048 -0.5511 0.0493 0.5000 Uiso R
H421 H -0.9880 -0.8072 -0.5944 0.0527 0.5000 Uiso R
H422 H -1.0826 -0.8015 -0.5531 0.0532 0.5000 Uiso R
H423 H -1.0324 -0.7184 -0.5760 0.0528 0.5000 Uiso R
H61 H -0.5786 -0.7823 -0.3420 0.0512 1.0000 Uiso R
H62 H -0.5982 -0.7583 -0.4666 0.0516 1.0000 Uiso R
H63 H -0.6401 -0.8361 -0.4134 0.0503 1.0000 Uiso R
H81 H -0.9187 -1.0044 -0.2027 0.0434 1.0000 Uiso R
H82 H -0.8330 -0.9746 -0.1566 0.0438 1.0000 Uiso R
H83 H -0.9065 -0.9855 -0.0713 0.0439 1.0000 Uiso R
H121 H -0.7484 -0.7469 -0.0873 0.0592 1.0000 Uiso R
H122 H -0.7452 -0.6610 -0.1096 0.0595 1.0000 Uiso R

loop_
_atom_site_aniso_label
_atom_site_aniso_U_11
_atom_site_aniso_U_22
_atom_site_aniso_U_33
_atom_site_aniso_U_23
_atom_site_aniso_U_13
_atom_site_aniso_U_12
Mn1 0.0223(2) 0.0209(2) 0.0197(2) -0.00016(19) 0.00118(19) -0.00036(18)
Mn2 0.0227(2) 0.0221(2) 0.0253(2) -0.0003(2) 0.0023(2) -0.00023(19)
Mn3 0.0246(2) 0.0213(2) 0.0257(2) 0.0010(2) 0.0043(2) 0.00037(19)
O1 0.0210(11) 0.0190(10) 0.0193(10) 0.0002(9) 0.0006(10) 0.0008(8)
O2 0.0218(10) 0.0205(10) 0.0220(10) 0.0012(10) -0.0005(10) 0.0022(9)
O3 0.0216(11) 0.0199(11) 0.0266(12) -0.0001(9) 0.0021(9) 0.0002(9)
O4 0.0307(13) 0.0278(12) 0.0168(11) -0.0002(9) 0.0005(9) -0.0009(10)
O5 0.0286(13) 0.0305(13) 0.0228(12) 0.0010(10) 0.0056(10) -0.0014(10)
C1 0.0346(19) 0.0215(16) 0.0233(16) 0.0007(13) 0.0042(14) -0.0042(14)
C2 0.040(2) 0.039(2) 0.0253(18) -0.0092(16) 0.0011(16) -0.0012(15)
O6 0.0310(12) 0.0332(13) 0.0271(13) -0.0028(10) 0.0016(10) -0.0011(10)
O7 0.0320(13) 0.0355(14) 0.0281(12) -0.0019(11) -0.0021(10) -0.0019(11)
C3 0.035(2) 0.0294(18) 0.0299(19) -0.0027(15) 0.0002(16) 0.0043(15)
O8 0.0256(11) 0.0241(11) 0.0333(13) -0.0003(10) 0.0029(11) 0.0004(9)
O9 0.0271(12) 0.0262(12) 0.0328(14) -0.0006(10) 0.0037(10) -0.0002(9)
C5 0.0281(18) 0.0318(18) 0.0234(17) 0.0021(14) 0.0017(14) 0.0028(14)
C6 0.0336(19) 0.0307(19) 0.037(2) -0.0027(16) 0.0081(16) 0.0010(15)
O10 0.0231(12) 0.0230(11) 0.0353(13) 0.0042(10) 0.0027(10) 0.0010(9)
O11 0.0309(12) 0.0247(12) 0.0329(13) 0.0039(10) 0.0048(11) 0.0009(10)
C7 0.0313(17) 0.0269(16) 0.0192(14) -0.0032(14) -0.0020(15) -0.0043(13)
C8 0.0270(17) 0.0248(17) 0.036(2) 0.0049(14) -0.0011(15) 0.0012(14)
O12 0.0416(15) 0.0381(14) 0.0376(15) 0.0052(12) -0.0047(12) 0.0014(12)

loop_
_atom_type_symbol
_atom_type_scat_dispersion_real
_atom_type_scat_dispersion_imag
_atom_type_scat_Cromer_Mann_a1
_atom_type_scat_Cromer_Mann_b1
_atom_type_scat_Cromer_Mann_a2
_atom_type_scat_Cromer_Mann_b2
_atom_type_scat_Cromer_Mann_a3
_atom_type_scat_Cromer_Mann_b3
_atom_type_scat_Cromer_Mann_a4
_atom_type_scat_Cromer_Mann_b4
_atom_type_scat_Cromer_Mann_c
_atom_type_scat_source
C 0.0033 0.0016 2.3100 20.8439 1.0200 10.2075 1.5886 0.5687 0.8650 51.6512 0.2156 'International Tables Vol C 4.2.6.8 and 6.1.1.4'
H 0.0000 0.0000 0.4930 10.5109 0.3229 26.1257 0.1402 3.1424 0.0408 57.7998 0.0030 'International Tables Vol C 4.2.6.8 and 6.1.1.4'
Mn 0.3368 0.7283 11.2819 5.3409 7.3573 0.3432 3.0193 17.8674 2.2441 83.7543 1.0896 'International Tables Vol C 4.2.6.8 and 6.1.1.4'
O 0.0106 0.0060 3.0485 13.2771 2.2868 5.7011 1.5463 0.3239 0.8670 32.9089 0.2508 'International Tables Vol C 4.2.6.8 and 6.1.1.4'

loop_
_geom_angle_atom_site_label_1
_geom_angle_site_symmetry_1
_geom_angle_atom_site_label_2
_geom_angle_atom_site_label_3
_geom_angle_site_symmetry_3
_geom_angle
_geom_angle_publ_flag
O1 5_345 Mn1 O1 4_434 84.36(10) yes
O1 5_345 Mn1 O2 8_354 176.18(9) yes
O1 4_434 Mn1 O2 8_354 92.08(9) yes
O1 5_345 Mn1 O1 . 79.81(9) yes
O1 4_434 Mn1 O1 . 83.92(9) yes
O2 8_354 Mn1 O1 . 98.46(8) yes
O1 5_345 Mn1 O3 . 96.75(9) yes
O1 4_434 Mn1 O3 . 87.36(9) yes
O2 8_354 Mn1 O3 . 84.45(9) yes
O1 . Mn1 O3 . 170.90(9) yes
O1 5_345 Mn1 O4 . 89.74(10) yes
O1 4_434 Mn1 O4 . 174.02(10) yes
O2 8_354 Mn1 O4 . 93.84(10) yes
O1 . Mn1 O4 . 95.98(10) yes
O3 . Mn1 O4 . 92.41(9) yes
O6 8_354 Mn2 O10 8_354 92.60(10) yes
O6 8_354 Mn2 O2 8_354 95.23(9) yes
O10 8_354 Mn2 O2 8_354 94.05(9) yes
O6 8_354 Mn2 O3 . 93.81(9) yes
O10 8_354 Mn2 O3 . 173.31(10) yes
O2 8_354 Mn2 O3 . 83.48(9) yes
O6 8_354 Mn2 O5 . 171.12(9) yes
O10 8_354 Mn2 O5 . 93.39(9) yes
O2 8_354 Mn2 O5 . 90.88(9) yes
O3 . Mn2 O5 . 80.47(9) yes
O6 8_354 Mn2 O8 . 87.56(10) yes
O10 8_354 Mn2 O8 . 86.74(9) yes
O2 8_354 Mn2 O8 . 177.06(10) yes
O3 . Mn2 O8 . 95.43(9) yes
O5 . Mn2 O8 . 86.25(10) yes
O2 . Mn3 O3 . 92.36(9) yes
O2 . Mn3 O7 . 97.40(9) yes
O3 . Mn3 O7 . 94.32(9) yes
O2 . Mn3 O9 . 175.91(10) yes
O3 . Mn3 O9 . 91.10(10) yes
O7 . Mn3 O9 . 84.51(10) yes
O2 . Mn3 O11 . 93.14(9) yes
O3 . Mn3 O11 . 171.49(10) yes
O7 . Mn3 O11 . 91.41(10) yes
O9 . Mn3 O11 . 83.18(10) yes
O2 . Mn3 O12 . 94.10(10) yes
O3 . Mn3 O12 . 89.82(9) yes
O7 . Mn3 O12 . 167.59(10) yes
O9 . Mn3 O12 . 83.72(10) yes
O11 . Mn3 O12 . 83.30(10) yes
Mn1 . O1 Mn1 5_345 100.19(9) yes
Mn1 . O1 Mn1 8_354 94.68(9) yes
Mn1 5_345 O1 Mn1 8_354 95.20(9) yes
Mn3 . O2 Mn2 4_434 120.85(11) yes
Mn3 . O2 Mn1 4_434 130.74(12) yes
Mn2 4_434 O2 Mn1 4_434 94.75(9) yes
Mn2 . O3 Mn3 . 130.06(12) yes
Mn2 . O3 Mn1 . 95.69(9) yes
Mn3 . O3 Mn1 . 134.03(12) yes
Mn1 . O4 C1 . 123.3(2) yes
Mn2 . O5 C1 . 122.5(2) yes
O4 . C1 O5 . 126.1(3) yes
O4 . C1 C2 . 114.6(3) yes
O5 . C1 C2 . 119.3(3) yes
C1 . C2 H21 . 110.3 no
C1 . C2 H22 . 110.5 no
H21 . C2 H22 . 109.0 no
C1 . C2 H23 . 107.3 no
H21 . C2 H23 . 110.1 no
H22 . C2 H23 . 109.7 no
Mn2 4_434 O6 C3 . 133.1(2) yes
Mn3 . O7 C3 . 129.6(2) yes
O6 . C3 O7 . 125.5(3) yes
O6 . C3 C41 . 114.5(4) yes
O7 . C3 C41 . 119.3(4) yes
O6 . C3 C42 . 118.7(4) yes
O7 . C3 C42 . 115.1(4) yes
C41 . C3 C42 . 17.8(5) yes
C3 . C41 H411 . 109.3 no
C3 . C41 H412 . 105.9 no
H411 . C41 H412 . 110.2 no
C3 . C41 H413 . 108.5 no
H411 . C41 H413 . 111.0 no
H412 . C41 H413 . 111.7 no
C3 . C42 H421 . 106.8 no
C3 . C42 H422 . 107.9 no
H421 . C42 H422 . 111.5 no
C3 . C42 H423 . 106.8 no
H421 . C42 H423 . 112.6 no
H422 . C42 H423 . 110.9 no
Mn2 . O8 C5 . 130.6(2) yes
Mn3 . O9 C5 . 131.6(2) yes
O9 . C5 O8 . 125.3(3) yes
O9 . C5 C6 . 118.3(3) yes
O8 . C5 C6 . 116.3(3) yes
C5 . C6 H61 . 108.9 no
C5 . C6 H62 . 108.5 no
H61 . C6 H62 . 110.4 no
C5 . C6 H63 . 110.9 no
H61 . C6 H63 . 109.2 no
H62 . C6 H63 . 108.9 no
Mn2 4_434 O10 C7 . 130.3(2) yes
Mn3 . O11 C7 . 135.5(2) yes
O11 . C7 O10 . 125.1(3) yes
O11 . C7 C8 . 117.4(3) yes
O10 . C7 C8 . 117.5(3) yes
C7 . C8 H81 . 106.7 no
C7 . C8 H82 . 108.5 no
H81 . C8 H82 . 109.0 no
C7 . C8 H83 . 110.0 no
H81 . C8 H83 . 112.2 no
H82 . C8 H83 . 110.3 no
Mn3 . O12 H121 . 124.7 no
Mn3 . O12 H122 . 120.0 no
H121 . O12 H122 . 113.6 no

loop_
_geom_bond_atom_site_label_1
_geom_bond_atom_site_label_2
_geom_bond_site_symmetry_2
_geom_bond_distance
_geom_bond_publ_flag
Mn1 O1 5_345 1.915(2) yes
Mn1 O1 4_434 1.901(2) yes
Mn1 O2 8_354 1.889(2) yes
Mn1 O1 . 1.931(2) yes
Mn1 O3 . 1.863(2) yes
Mn1 O4 . 1.922(2) yes
Mn2 O6 8_354 2.172(2) yes
Mn2 O10 8_354 1.937(2) yes
Mn2 O2 8_354 1.895(2) yes
Mn2 O3 . 1.892(2) yes
Mn2 O5 . 2.224(2) yes
Mn2 O8 . 1.948(2) yes
Mn3 O2 . 1.907(2) yes
Mn3 O3 . 1.865(2) yes
Mn3 O7 . 2.125(2) yes
Mn3 O9 . 1.967(2) yes
Mn3 O11 . 1.944(2) yes
Mn3 O12 . 2.290(3) yes
O4 C1 . 1.294(4) yes
O5 C1 . 1.245(4) yes
C1 C2 . 1.508(5) yes
C2 H21 . 0.973 no
C2 H22 . 0.968 no
C2 H23 . 0.985 no
O6 C3 . 1.268(4) yes
O7 C3 . 1.243(4) yes
C3 C41 . 1.540(9) yes
C3 C42 . 1.509(9) yes
C41 H411 . 0.961 no
C41 H412 . 0.958 no
C41 H413 . 0.961 no
C42 H421 . 0.973 no
C42 H422 . 0.960 no
C42 H423 . 0.960 no
O8 C5 . 1.266(4) yes
O9 C5 . 1.269(4) yes
C5 C6 . 1.498(4) yes
C6 H61 . 0.958 no
C6 H62 . 0.948 no
C6 H63 . 0.962 no
O10 C7 . 1.263(4) yes
O11 C7 . 1.264(4) yes
C7 C8 . 1.498(4) yes
C8 H81 . 0.969 no
C8 H82 . 0.944 no
C8 H83 . 0.965 no
O12 H121 . 0.827 no
O12 H122 . 0.851 no

loop_
_geom_hbond_atom_site_label_D
_geom_hbond_atom_site_label_H
_geom_hbond_atom_site_label_A
_geom_hbond_site_symmetry_A
_geom_hbond_angle_DHA
_geom_hbond_distance_DH
_geom_hbond_distance_HA
_geom_hbond_distance_DA
_geom_hbond_publ_flag
C8 H82 O5 6_335 122.29(9) 0.944 2.581 3.186(7) yes
O12 H122 O6 8_354 154.58(10) 0.851 1.891 2.685(7) yes
